data_9000830
loop_
_publ_author_name
'Moore, P. B.'
'Araki, T.'
'Merlino, S.'
'Mellini, M.'
'Zanazzi, P. F.'

_publ_section_title
;
 The arrojadite-dickinsonite series, KNa4Ca(Fe,Mn)14Al(OH)2(PO4)12:
 Crystal structure and crystal chemistry
 sample NP
;
_journal_name_full 'American Mineralogist'
_journal_page_first 1034
_journal_page_last 1049
_journal_volume 66
_journal_year 1981
_chemical_compound_source 'Nickel Plate mine, Keystone, South Dakota, USA'
_chemical_formula_sum 'Al Ca F2 Fe14 K Na4 O48 P12'
_chemical_name_mineral Arrojadite-(KFe)
_space_group_IT_number 15
_symmetry_space_group_name_Hall '-A 2ya'
_symmetry_space_group_name_H-M 'A 1 2/a 1'
_cell_angle_alpha 90
_cell_angle_beta 105.78
_cell_angle_gamma 90
_cell_length_a 24.730
_cell_length_b 10.057
_cell_length_c 16.526
_cell_formula_units_Z 4
_cell_volume 3955.275
_database_code_amcsd 0000847
_exptl_crystal_density_diffrn 3.623
_cod_original_cell_volume 3955.274
_cod_original_formula_sum 'Al Fe14 Ca Na4 K P12 O48 F2'
_cod_database_code 9000830

loop_
_space_group_symop_operation_xyz
x,y,z
x,1/2+y,1/2+z
1/2+x,-y,z
1/2+x,1/2-y,1/2+z
1/2-x,y,-z
1/2-x,1/2+y,1/2-z
-x,-y,-z
-x,1/2-y,1/2-z

loop_
_atom_site_label
_atom_site_fract_x
_atom_site_fract_y
_atom_site_fract_z
_atom_site_occupancy
Al1 0.00000 0.50000 0.00000 1.00000
Fe1 0.47380 0.89570 0.22020 1.00000
Fe2 0.26740 0.00780 0.21230 1.00000
Fe3 0.13940 0.01420 0.10660 1.00000
Fe4 0.40360 0.24960 0.02220 1.00000
Fe5 0.40040 0.74340 0.03340 1.00000
Fe6 0.35170 0.69920 0.20440 1.00000
Fe7 0.34320 0.29450 0.21930 1.00000
Ca1 0.48480 0.22230 0.23220 0.50000
Na1 0.12020 0.51500 0.12890 1.00000
Na2 0.00000 0.00000 0.00000 0.50000
Na3 0.25000 0.14600 0.00000 0.50000
Na4 0.45670 0.94170 0.20770 0.50000
K 0.25000 0.50430 0.00000 1.00000
P1 0.36620 0.00850 0.11300 0.50000
P2 0.33540 0.99480 0.07990 0.50000
P3 0.42460 0.46700 0.13030 1.00000
P4 0.03850 0.25180 0.12590 1.00000
P5 0.04740 0.76730 0.10230 1.00000
P6 0.21150 0.72410 0.13040 1.00000
P7 0.20450 0.29720 0.14250 1.00000
O1 0.36750 0.06140 0.02500 1.00000
O2 0.36350 -0.14160 0.11200 1.00000
O3 0.32200 0.07700 0.14260 0.50000
O4 0.42220 0.04620 0.18070 0.50000
O5 0.27200 0.96780 0.02340 0.50000
O6 0.42220 0.04620 0.18070 0.50000
O7 0.44500 0.44480 0.05010 1.00000
O8 0.39240 0.58790 0.12130 1.00000
O9 0.38710 0.34450 0.13010 1.00000
O10 0.47330 0.46370 0.21030 1.00000
O11 0.07510 0.16640 0.08420 1.00000
O12 0.03600 0.39510 0.09410 1.00000
O13 -0.02060 0.18910 0.10780 1.00000
O14 0.06230 0.25330 0.22240 1.00000
O15 0.04820 0.64280 0.04670 1.00000
O16 0.07940 0.87190 0.06520 1.00000
O17 -0.01260 -0.81390 0.09610 1.00000
O18 0.07700 0.73570 0.19390 1.00000
O19 0.17030 0.67850 0.04840 1.00000
O20 0.27030 0.67810 0.13150 1.00000
O21 0.20880 0.87730 0.13950 1.00000
O22 0.19380 0.66040 0.20440 1.00000
O23 0.16530 0.34020 0.05830 1.00000
O24 0.26320 0.35090 0.15160 1.00000
O25 0.20520 0.14470 0.14890 1.00000
O26 0.18240 0.35410 0.21560 1.00000
F 0.13830 0.00130 0.23150 1.00000

loop_
_cod_related_entry_id
_cod_related_entry_database
_cod_related_entry_code
1 AMCSD 0000847
